data_4315382
loop_
_publ_author_name
'Stephania J. Messersmith'
'Kristin Kirschbaum'
'Jon R. Kirchhoff'

_publ_contact_author
;
Kirchhoff, Jon R.    
Department of Chemistry, 
University of Toledo, 
Toledo, OH 43606
;
_publ_contact_author_email Jon.Kirchhoff@utoledo.edu
_publ_contact_author_fax 'US- 419-530 4033'
_publ_contact_author_phone 'US- 419-530 1515'
_publ_section_title
;
 Luminescent Low-Valent Rhenium Complexes with
 1,2-Bis(dialkylphosphino)ethane Ligands. Synthesis and X-ray
 Crystallographic, Electrochemical, and Spectroscopic Characterization
;
_journal_name_full 'Inorganic Chemistry'
_journal_page_first 3857
_journal_page_last 3865
_journal_paper_doi 10.1021/ic902549b
_journal_volume 49
_journal_year 2010
_chemical_formula_moiety 'C22 H56 P6 Re, 2 (F6 P), C2 H3 N'
_chemical_formula_sum 'C24 H59 F12 N P8 Re'
_chemical_formula_weight 1023.68
_chemical_name_systematic
; 
 ? 
;
_space_group_IT_number 2
_symmetry_cell_setting triclinic
_symmetry_space_group_name_Hall '-P 1'
_symmetry_space_group_name_H-M 'P -1'
_atom_sites_solution_hydrogens geom
_atom_sites_solution_primary direct
_atom_sites_solution_secondary difmap
_audit_creation_method SHELXL-97
_cell_angle_alpha 73.211(7)
_cell_angle_beta 79.304(7)
_cell_angle_gamma 64.972(3)
_cell_formula_units_Z 2
_cell_length_a 10.8891(9)
_cell_length_b 11.3233(9)
_cell_length_c 19.400(3)
_cell_measurement_reflns_used 5755
_cell_measurement_temperature 293(2)
_cell_measurement_theta_max 29.0
_cell_measurement_theta_min 2.0
_cell_volume 2069.5(4)
_computing_structure_refinement 'SHELXL-97 (Sheldrick, 1997)'
_computing_structure_solution 'SHELXS-97 (Sheldrick, 1990)'
_diffrn_ambient_temperature 293(2)
_diffrn_measured_fraction_theta_full 0.94
_diffrn_measured_fraction_theta_max 0.857
_diffrn_measurement_device_type 'CCD detector Smart 1K'
_diffrn_measurement_method omega-scans
_diffrn_radiation_monochromator graphite
_diffrn_radiation_source 'sealed tube'
_diffrn_radiation_type MoK\a
_diffrn_radiation_wavelength 0.71073
_diffrn_reflns_av_R_equivalents 0.0438
_diffrn_reflns_av_sigmaI/netI 0.0810
_diffrn_reflns_limit_h_max 14
_diffrn_reflns_limit_h_min -14
_diffrn_reflns_limit_k_max 15
_diffrn_reflns_limit_k_min -15
_diffrn_reflns_limit_l_max 26
_diffrn_reflns_limit_l_min -26
_diffrn_reflns_number 19037
_diffrn_reflns_theta_full 23.26
_diffrn_reflns_theta_max 29.54
_diffrn_reflns_theta_min 2.20
_exptl_absorpt_coefficient_mu 3.318
_exptl_absorpt_correction_T_max 1.00
_exptl_absorpt_correction_T_min 0.82
_exptl_absorpt_correction_type multi-scan
_exptl_absorpt_process_details SADABS;Sheldrick1996;Blessing,ActaC.1995,A51,33
_exptl_crystal_colour red
_exptl_crystal_density_diffrn 1.643
_exptl_crystal_density_method 'not measured'
_exptl_crystal_description plate
_exptl_crystal_F_000 1026
_exptl_crystal_size_max 0.10
_exptl_crystal_size_mid 0.10
_exptl_crystal_size_min 0.04
_refine_diff_density_max 1.041
_refine_diff_density_min -0.771
_refine_diff_density_rms 0.128
_refine_ls_extinction_method none
_refine_ls_goodness_of_fit_ref 1.010
_refine_ls_hydrogen_treatment constr
_refine_ls_matrix_type full
_refine_ls_number_parameters 436
_refine_ls_number_reflns 9912
_refine_ls_number_restraints 0
_refine_ls_restrained_S_all 1.010
_refine_ls_R_factor_all 0.1001
_refine_ls_R_factor_gt 0.0559
_refine_ls_shift/su_max 0.019
_refine_ls_shift/su_mean 0.001
_refine_ls_structure_factor_coef Fsqd
_refine_ls_weighting_details 'calc w=1/[\s^2^(Fo^2^)+(0.0692P)^2^+0.0000P] where P=(Fo^2^+2Fc^2^)/3'
_refine_ls_weighting_scheme calc
_refine_ls_wR_factor_gt 0.1216
_refine_ls_wR_factor_ref 0.1384
_reflns_number_gt 6509
_reflns_number_total 9912
_reflns_threshold_expression >2sigma(I)
_cod_data_source_file ic902549b_si_001_2.cif
_cod_data_source_block '[Re(dmpe)2(depe)][PF6]2'
_cod_database_code 4315382

loop_
_symmetry_equiv_pos_as_xyz
'x, y, z'
'-x, -y, -z'

loop_
_atom_site_label
_atom_site_type_symbol
_atom_site_fract_x
_atom_site_fract_y
_atom_site_fract_z
_atom_site_U_iso_or_equiv
_atom_site_adp_type
_atom_site_occupancy
_atom_site_symmetry_multiplicity
_atom_site_calc_flag
_atom_site_refinement_flags
_atom_site_disorder_assembly
_atom_site_disorder_group
Re1 Re 0.69864(3) 0.82525(3) 0.749748(15) 0.04279(11) Uani 1 1 d . . .
P1 P 0.78716(19) 0.8748(2) 0.84152(11) 0.0508(5) Uani 1 1 d . A .
P2 P 0.49078(19) 0.88937(18) 0.83114(10) 0.0473(4) Uani 1 1 d . A .
P3 P 0.7598(2) 0.58553(19) 0.80707(12) 0.0616(6) Uani 1 1 d . A .
P4A P 0.6573(6) 1.0381(5) 0.6629(3) 0.0521(14) Uiso 0.50 1 d P A 1
P4B P 0.6382(6) 1.0601(6) 0.6782(3) 0.0583(16) Uiso 0.50 1 d P A 3
P5 P 0.9154(2) 0.7802(2) 0.67708(13) 0.0690(6) Uani 1 1 d . A .
P6 P 0.5886(2) 0.7706(2) 0.67103(12) 0.0636(6) Uani 1 1 d . A .
P7 P 1.3443(2) 0.4071(2) 0.87454(13) 0.0628(6) Uani 1 1 d . . .
P8 P 1.0624(2) 1.2358(2) 0.62084(13) 0.0671(6) Uani 1 1 d . . .
C1 C 0.8892(10) 0.7276(10) 0.9081(5) 0.083(3) Uani 1 1 d . . .
H1A H 0.8327 0.6784 0.9325 0.100 Uiso 1 1 calc R A .
H1B H 0.9638 0.6698 0.8816 0.100 Uiso 1 1 calc R . .
C2 C 0.9487(11) 0.7494(11) 0.9655(5) 0.101(3) Uani 1 1 d . A .
H2A H 0.9987 0.6644 0.9960 0.152 Uiso 1 1 calc R . .
H2B H 0.8767 0.8034 0.9940 0.152 Uiso 1 1 calc R . .
H2C H 1.0086 0.7944 0.9429 0.152 Uiso 1 1 calc R . .
C3 C 0.8922(11) 0.9754(11) 0.8167(6) 0.092(3) Uani 1 1 d . . .
H3A H 0.9863 0.9147 0.8232 0.111 Uiso 1 1 calc R A .
H3B H 0.8853 1.0191 0.7657 0.111 Uiso 1 1 calc R . .
C4 C 0.8555(12) 1.0843(12) 0.8594(7) 0.110(4) Uani 1 1 d . A .
H4A H 0.9154 1.1307 0.8423 0.165 Uiso 1 1 calc R . .
H4B H 0.8650 1.0424 0.9098 0.165 Uiso 1 1 calc R . .
H4C H 0.7633 1.1470 0.8524 0.165 Uiso 1 1 calc R . .
C5 C 0.6417(8) 0.9608(10) 0.8994(5) 0.075(3) Uani 1 1 d . . .
H5A H 0.6732 0.9534 0.9447 0.090 Uiso 1 1 calc R A .
H5B H 0.6011 1.0553 0.8758 0.090 Uiso 1 1 calc R . .
C6 C 0.5364(9) 0.9020(10) 0.9144(4) 0.073(2) Uani 1 1 d . A .
H6A H 0.4558 0.9577 0.9387 0.087 Uiso 1 1 calc R . .
H6B H 0.5711 0.8134 0.9464 0.087 Uiso 1 1 calc R . .
C7 C 0.3610(9) 1.0591(8) 0.7991(5) 0.080(3) Uani 1 1 d . . .
H7A H 0.4012 1.1235 0.7936 0.095 Uiso 1 1 calc R A .
H7B H 0.3390 1.0656 0.7516 0.095 Uiso 1 1 calc R . .
C8 C 0.2283(9) 1.1010(9) 0.8466(6) 0.097(3) Uani 1 1 d . A .
H8A H 0.1688 1.1902 0.8247 0.145 Uiso 1 1 calc R . .
H8B H 0.2474 1.0990 0.8934 0.145 Uiso 1 1 calc R . .
H8C H 0.1853 1.0401 0.8516 0.145 Uiso 1 1 calc R . .
C9 C 0.3857(9) 0.7861(9) 0.8625(5) 0.074(3) Uani 1 1 d . . .
H9A H 0.3072 0.8286 0.8341 0.089 Uiso 1 1 calc R A .
H9B H 0.4389 0.6990 0.8518 0.089 Uiso 1 1 calc R . .
C10 C 0.3347(11) 0.7631(11) 0.9427(6) 0.100(3) Uani 1 1 d . A .
H10A H 0.2819 0.7096 0.9519 0.149 Uiso 1 1 calc R . .
H10B H 0.2792 0.8480 0.9542 0.149 Uiso 1 1 calc R . .
H10C H 0.4109 0.7173 0.9719 0.149 Uiso 1 1 calc R . .
C11 C 0.7049(12) 0.5207(10) 0.9015(5) 0.103(4) Uani 1 1 d . . .
H11A H 0.7403 0.4245 0.9122 0.154 Uiso 1 1 calc R A .
H11B H 0.6074 0.5556 0.9073 0.154 Uiso 1 1 calc R . .
H11C H 0.7384 0.5485 0.9338 0.154 Uiso 1 1 calc R . .
C12 C 0.9371(10) 0.4694(10) 0.8057(6) 0.096(3) Uani 1 1 d . . .
H12A H 0.9435 0.3805 0.8304 0.144 Uiso 1 1 calc R A .
H12B H 0.9878 0.4959 0.8294 0.144 Uiso 1 1 calc R . .
H12C H 0.9735 0.4704 0.7566 0.144 Uiso 1 1 calc R . .
C13A C 0.672(2) 0.5162(18) 0.7674(10) 0.076(5) Uiso 0.60 1 d P A 1
H13A H 0.7222 0.4200 0.7742 0.091 Uiso 0.60 1 calc PR A 1
H13B H 0.5819 0.5328 0.7909 0.091 Uiso 0.60 1 calc PR A 1
C14A C 0.6635(17) 0.5855(14) 0.6842(8) 0.068(4) Uiso 0.60 1 d P A 1
H14A H 0.6077 0.5585 0.6636 0.082 Uiso 0.60 1 calc PR A 1
H14B H 0.7536 0.5573 0.6596 0.082 Uiso 0.60 1 calc PR A 1
C15A C 0.6072(19) 0.8247(19) 0.5720(9) 0.086(5) Uiso 0.60 1 d P A 1
H15A H 0.5566 0.7938 0.5509 0.130 Uiso 0.60 1 calc PR A 1
H15B H 0.7014 0.7877 0.5556 0.130 Uiso 0.60 1 calc PR A 1
H15C H 0.5732 0.9208 0.5577 0.130 Uiso 0.60 1 calc PR A 1
C16A C 0.4116(15) 0.8034(15) 0.6857(8) 0.066(4) Uiso 0.60 1 d P A 1
H16A H 0.3855 0.7770 0.6498 0.099 Uiso 0.60 1 calc PR A 1
H16B H 0.3604 0.8975 0.6825 0.099 Uiso 0.60 1 calc PR A 1
H16C H 0.3937 0.7534 0.7328 0.099 Uiso 0.60 1 calc PR A 1
C13B C 0.711(3) 0.510(3) 0.7473(17) 0.082(9) Uiso 0.40 1 d P A 3
H13C H 0.7817 0.4915 0.7083 0.099 Uiso 0.40 1 calc PR A 3
H13D H 0.7087 0.4245 0.7752 0.099 Uiso 0.40 1 calc PR A 3
C14B C 0.585(3) 0.591(3) 0.7169(16) 0.097(8) Uiso 0.40 1 d P A 3
H14C H 0.5107 0.5973 0.7542 0.116 Uiso 0.40 1 calc PR A 3
H14D H 0.5722 0.5525 0.6813 0.116 Uiso 0.40 1 calc PR A 3
C15B C 0.647(3) 0.745(3) 0.5836(15) 0.097(9) Uiso 0.40 1 d P A 3
H15D H 0.5848 0.7229 0.5660 0.146 Uiso 0.40 1 calc PR A 3
H15E H 0.7351 0.6736 0.5849 0.146 Uiso 0.40 1 calc PR A 3
H15F H 0.6525 0.8261 0.5522 0.146 Uiso 0.40 1 calc PR A 3
C16B C 0.406(3) 0.858(3) 0.6598(14) 0.080(7) Uiso 0.40 1 d P A 3
H16D H 0.3818 0.8256 0.6261 0.121 Uiso 0.40 1 calc PR A 3
H16E H 0.3841 0.9529 0.6418 0.121 Uiso 0.40 1 calc PR A 3
H16F H 0.3564 0.8430 0.7055 0.121 Uiso 0.40 1 calc PR A 3
C17A C 0.529(3) 1.099(3) 0.6014(14) 0.105(8) Uiso 0.50 1 d P A 1
H17A H 0.5129 1.1910 0.5774 0.158 Uiso 0.50 1 calc PR A 1
H17B H 0.4471 1.0938 0.6273 0.158 Uiso 0.50 1 calc PR A 1
H17C H 0.5591 1.0461 0.5663 0.158 Uiso 0.50 1 calc PR A 1
C17B C 0.4904(19) 1.1388(18) 0.6241(10) 0.064(5) Uiso 0.50 1 d P A 3
H17D H 0.4908 1.2211 0.5921 0.097 Uiso 0.50 1 calc PR A 3
H17E H 0.4087 1.1573 0.6555 0.097 Uiso 0.50 1 calc PR A 3
H17F H 0.4944 1.0792 0.5964 0.097 Uiso 0.50 1 calc PR A 3
C18 C 0.6345(15) 1.1920(10) 0.6998(7) 0.133(5) Uani 1 1 d . . .
H18A H 0.5639 1.2713 0.6758 0.200 Uiso 0.50 1 calc PR A 1
H18B H 0.7182 1.2050 0.6907 0.200 Uiso 0.50 1 calc PR A 1
H18C H 0.6103 1.1746 0.7508 0.200 Uiso 0.50 1 calc PR A 1
H18D H 0.6516 1.2521 0.6565 0.200 Uiso 0.50 1 d PR A 3
H18E H 0.7038 1.1638 0.7322 0.200 Uiso 0.50 1 d PR A 3
H18F H 0.5473 1.2372 0.7226 0.200 Uiso 0.50 1 d PR A 3
C19A C 0.794(3) 1.062(2) 0.6099(14) 0.100(8) Uiso 0.50 1 d P A 1
H19A H 0.7639 1.1282 0.5652 0.120 Uiso 0.50 1 calc PR A 1
H19B H 0.8386 1.0939 0.6349 0.120 Uiso 0.50 1 calc PR A 1
C20A C 0.894(3) 0.923(3) 0.5939(15) 0.117(9) Uiso 0.50 1 d P A 1
H20A H 0.9816 0.9261 0.5756 0.140 Uiso 0.50 1 calc PR A 1
H20B H 0.8589 0.9058 0.5568 0.140 Uiso 0.50 1 calc PR A 1
C21A C 1.067(3) 0.767(3) 0.7050(15) 0.119(10) Uiso 0.50 1 d P A 1
H21A H 1.1378 0.7497 0.6670 0.178 Uiso 0.50 1 calc PR A 1
H21B H 1.0932 0.6955 0.7473 0.178 Uiso 0.50 1 calc PR A 1
H21C H 1.0524 0.8501 0.7159 0.178 Uiso 0.50 1 calc PR A 1
C19B C 0.7876(18) 1.0249(19) 0.5900(9) 0.060(4) Uiso 0.50 1 d P A 3
H19C H 0.7680 0.9787 0.5612 0.072 Uiso 0.50 1 calc PR A 3
H19D H 0.7882 1.1093 0.5595 0.072 Uiso 0.50 1 calc PR A 3
C20B C 0.9240(18) 0.9393(17) 0.6216(10) 0.063(4) Uiso 0.50 1 d P A 3
H20C H 0.9428 0.9850 0.6511 0.076 Uiso 0.50 1 calc PR A 3
H20D H 0.9958 0.9223 0.5833 0.076 Uiso 0.50 1 calc PR A 3
C21B C 1.078(2) 0.706(2) 0.7234(10) 0.068(5) Uiso 0.50 1 d P A 3
H21D H 1.1534 0.6945 0.6878 0.102 Uiso 0.50 1 calc PR A 3
H21E H 1.0868 0.6212 0.7553 0.102 Uiso 0.50 1 calc PR A 3
H21F H 1.0757 0.7658 0.7506 0.102 Uiso 0.50 1 calc PR A 3
C22 C 0.9703(13) 0.6613(14) 0.6182(7) 0.147(6) Uani 1 1 d . . .
H22A H 1.0569 0.6559 0.5936 0.220 Uiso 1 1 calc R A .
H22B H 0.9045 0.6922 0.5834 0.220 Uiso 1 1 calc R . .
H22C H 0.9778 0.5743 0.6471 0.220 Uiso 1 1 calc R . .
C23 C 1.3343(12) 0.5786(13) 0.5381(7) 0.097(3) Uani 1 1 d . . .
C24 C 1.2776(13) 0.5015(13) 0.5142(8) 0.135(5) Uani 1 1 d . . .
H24A H 1.2228 0.4693 0.5534 0.202 Uiso 1 1 calc R . .
H24B H 1.3503 0.4267 0.4990 0.202 Uiso 1 1 calc R . .
H24C H 1.2225 0.5580 0.4746 0.202 Uiso 1 1 calc R . .
N1 N 1.3718(13) 0.6410(15) 0.5545(7) 0.156(5) Uani 1 1 d . . .
F1 F 1.3230(10) 0.5503(7) 0.8290(5) 0.152(3) Uani 1 1 d . B .
F2 F 1.3681(8) 0.2594(7) 0.9202(4) 0.139(3) Uani 1 1 d . B .
F3A F 1.455(4) 0.387(4) 0.8096(19) 0.154(13) Uiso 0.30 1 d P B 1
F4A F 1.226(2) 0.406(2) 0.8439(14) 0.092(7) Uiso 0.30 1 d P B 1
F5A F 1.455(3) 0.430(3) 0.9038(19) 0.133(12) Uiso 0.30 1 d P B 1
F6A F 1.224(3) 0.444(3) 0.9400(15) 0.111(8) Uiso 0.30 1 d P C 1
F3B F 1.486(2) 0.326(2) 0.8349(12) 0.094(5) Uiso 0.40 1 d P B 3
F4B F 1.279(2) 0.3817(15) 0.8142(10) 0.074(4) Uiso 0.40 1 d P B 3
F5B F 1.412(2) 0.4332(17) 0.9327(11) 0.086(5) Uiso 0.40 1 d P B 3
F6B F 1.203(3) 0.498(3) 0.9040(15) 0.148(9) Uiso 0.40 1 d P B 3
F3C F 1.507(3) 0.351(3) 0.8578(15) 0.106(8) Uiso 0.30 1 d P B 4
F4C F 1.341(3) 0.369(3) 0.7996(15) 0.119(10) Uiso 0.30 1 d P D 4
F5C F 1.345(3) 0.427(2) 0.9506(13) 0.109(8) Uiso 0.30 1 d P B 4
F6C F 1.189(2) 0.443(2) 0.8970(13) 0.085(6) Uiso 0.30 1 d P B 4
F7A F 0.976(2) 1.394(2) 0.6010(14) 0.097(7) Uiso 0.30 1 d P E 1
F8A F 1.128(3) 1.098(3) 0.6798(15) 0.092(7) Uiso 0.30 1 d P E 1
F9A F 0.940(3) 1.242(3) 0.6864(14) 0.103(7) Uiso 0.30 1 d P F 1
F10A F 1.180(3) 1.235(3) 0.5635(14) 0.104(7) Uiso 0.30 1 d P E 1
F11A F 1.135(3) 1.297(3) 0.6618(15) 0.086(7) Uiso 0.30 1 d P G 1
F12A F 1.000(3) 1.203(2) 0.5611(13) 0.074(6) Uiso 0.30 1 d P H 1
F7B F 1.019(2) 1.3813(17) 0.5664(11) 0.089(5) Uiso 0.40 1 d P E 2
F8B F 1.097(3) 1.0802(19) 0.6636(11) 0.097(6) Uiso 0.40 1 d P I 2
F9B F 0.934(3) 1.319(3) 0.6621(15) 0.147(8) Uiso 0.40 1 d P E 2
F10B F 1.196(2) 1.149(2) 0.5749(11) 0.111(6) Uiso 0.40 1 d P J 2
F11B F 1.166(2) 1.248(2) 0.6619(12) 0.112(8) Uiso 0.40 1 d P E 2
F12B F 0.9579(19) 1.2153(17) 0.5852(11) 0.092(6) Uiso 0.40 1 d P E 2
F7C F 1.073(3) 1.343(2) 0.5459(11) 0.087(6) Uiso 0.30 1 d P K 3
F8C F 0.904(3) 1.269(3) 0.6458(16) 0.116(8) Uiso 0.30 1 d P E 3
F9C F 1.061(3) 1.116(2) 0.6881(13) 0.088(7) Uiso 0.30 1 d P E 3
F10C F 1.219(2) 1.187(3) 0.6001(15) 0.107(7) Uiso 0.30 1 d P E 3
F11C F 1.080(3) 1.292(3) 0.6831(16) 0.125(10) Uiso 0.30 1 d P E 3
F12C F 1.053(3) 1.150(3) 0.5714(16) 0.117(10) Uiso 0.30 1 d P E 3

loop_
_atom_site_aniso_label
_atom_site_aniso_U_11
_atom_site_aniso_U_22
_atom_site_aniso_U_33
_atom_site_aniso_U_23
_atom_site_aniso_U_13
_atom_site_aniso_U_12
Re1 0.03820(16) 0.04465(15) 0.04351(17) -0.00600(11) -0.00559(11) -0.01617(11)
P1 0.0423(11) 0.0623(11) 0.0532(11) -0.0165(9) -0.0058(9) -0.0229(9)
P2 0.0386(10) 0.0478(10) 0.0562(11) -0.0153(8) -0.0021(8) -0.0163(8)
P3 0.0615(13) 0.0430(10) 0.0688(14) -0.0050(9) -0.0106(11) -0.0125(9)
P5 0.0561(14) 0.0761(14) 0.0703(14) -0.0231(11) 0.0194(11) -0.0278(11)
P6 0.0637(14) 0.0715(14) 0.0594(13) -0.0219(11) -0.0128(11) -0.0226(11)
P7 0.0542(13) 0.0648(13) 0.0725(15) -0.0174(11) -0.0089(11) -0.0237(11)
P8 0.0602(14) 0.0639(13) 0.0778(16) -0.0082(11) -0.0083(12) -0.0290(11)
C1 0.072(6) 0.090(7) 0.081(6) -0.016(5) -0.027(5) -0.019(5)
C2 0.092(8) 0.123(9) 0.085(7) -0.019(6) -0.045(6) -0.028(7)
C3 0.087(7) 0.123(9) 0.100(8) -0.031(7) -0.003(6) -0.072(7)
C4 0.106(9) 0.117(9) 0.144(11) -0.047(8) -0.011(8) -0.067(8)
C5 0.052(5) 0.111(7) 0.081(6) -0.057(6) 0.000(4) -0.029(5)
C6 0.064(6) 0.093(6) 0.062(5) -0.030(5) -0.002(4) -0.026(5)
C7 0.052(5) 0.060(5) 0.110(8) -0.024(5) -0.011(5) -0.002(4)
C8 0.061(6) 0.066(6) 0.138(10) -0.033(6) -0.001(6) 0.003(5)
C9 0.059(5) 0.072(5) 0.103(7) -0.035(5) 0.021(5) -0.038(5)
C10 0.084(7) 0.114(8) 0.102(8) -0.017(6) 0.025(6) -0.059(7)
C11 0.120(9) 0.072(6) 0.088(7) 0.010(5) -0.006(7) -0.030(6)
C12 0.065(6) 0.075(6) 0.118(9) -0.016(6) -0.018(6) 0.002(5)
C18 0.183(14) 0.066(7) 0.151(12) 0.004(7) -0.017(10) -0.067(8)
C22 0.119(11) 0.187(14) 0.147(12) -0.125(11) 0.035(9) -0.036(10)
C23 0.072(7) 0.112(9) 0.116(9) -0.044(7) 0.003(6) -0.037(7)
C24 0.108(10) 0.123(10) 0.196(15) -0.071(10) -0.021(10) -0.041(8)
N1 0.141(11) 0.221(15) 0.178(12) -0.114(11) 0.026(9) -0.109(11)
F1 0.207(9) 0.091(5) 0.177(7) 0.036(5) -0.081(6) -0.093(5)
F2 0.147(7) 0.092(5) 0.159(7) 0.030(4) -0.054(5) -0.049(4)

loop_
_atom_type_symbol
_atom_type_description
_atom_type_scat_dispersion_real
_atom_type_scat_dispersion_imag
_atom_type_scat_source
C C 0.0033 0.0016 'International Tables Vol C Tables 4.2.6.8 and 6.1.1.4'
H H 0.0000 0.0000 'International Tables Vol C Tables 4.2.6.8 and 6.1.1.4'
F F 0.0171 0.0103 'International Tables Vol C Tables 4.2.6.8 and 6.1.1.4'
P P 0.1023 0.0942 'International Tables Vol C Tables 4.2.6.8 and 6.1.1.4'
Re Re -1.0185 7.2310 'International Tables Vol C Tables 4.2.6.8 and 6.1.1.4'
N N 0.0061 0.0033 'International Tables Vol C Tables 4.2.6.8 and 6.1.1.4'

loop_
_geom_angle_atom_site_label_1
_geom_angle_atom_site_label_2
_geom_angle_atom_site_label_3
_geom_angle
_geom_angle_site_symmetry_1
_geom_angle_site_symmetry_3
_geom_angle_publ_flag
P4A Re1 P5 77.98(15) . . ?
P4A Re1 P6 87.54(14) . . ?
P5 Re1 P6 95.73(8) . . ?
P4A Re1 P3 163.96(15) . . ?
P5 Re1 P3 92.02(8) . . ?
P6 Re1 P3 80.94(8) . . ?
P4A Re1 P1 96.61(14) . . ?
P5 Re1 P1 91.25(8) . . ?
P6 Re1 P1 172.51(7) . . ?
P3 Re1 P1 96.11(7) . . ?
P4A Re1 P2 99.78(14) . . ?
P5 Re1 P2 171.60(7) . . ?
P6 Re1 P2 92.24(7) . . ?
P3 Re1 P2 91.84(7) . . ?
P1 Re1 P2 80.93(6) . . ?
P4A Re1 P4B 9.51(18) . . ?
P5 Re1 P4B 84.98(15) . . ?
P6 Re1 P4B 93.23(15) . . ?
P3 Re1 P4B 173.17(15) . . ?
P1 Re1 P4B 90.10(15) . . ?
P2 Re1 P4B 91.95(14) . . ?
C5 P1 C1 101.6(5) . . ?
C5 P1 C3 105.7(5) . . ?
C1 P1 C3 101.7(5) . . ?
C5 P1 Re1 108.0(3) . . ?
C1 P1 Re1 115.7(3) . . ?
C3 P1 Re1 122.0(3) . . ?
C6 P2 C7 102.3(4) . . ?
C6 P2 C9 104.8(4) . . ?
C7 P2 C9 102.0(4) . . ?
C6 P2 Re1 108.2(3) . . ?
C7 P2 Re1 115.1(3) . . ?
C9 P2 Re1 122.3(3) . . ?
C12 P3 C13A 105.1(7) . . ?
C12 P3 C11 99.1(5) . . ?
C13A P3 C11 94.4(7) . . ?
C12 P3 C13B 93.9(10) . . ?
C13A P3 C13B 15.9(11) . . ?
C11 P3 C13B 107.6(11) . . ?
C12 P3 Re1 119.9(4) . . ?
C13A P3 Re1 110.4(6) . . ?
C11 P3 Re1 123.9(3) . . ?
C13B P3 Re1 108.0(9) . . ?
C19A P4A C17A 104.0(13) . . ?
C19A P4A C18 86.3(10) . . ?
C17A P4A C18 106.3(10) . . ?
C19A P4A Re1 118.1(9) . . ?
C17A P4A Re1 119.5(9) . . ?
C18 P4A Re1 117.3(4) . . ?
C18 P4B C17B 100.3(8) . . ?
C18 P4B C19B 106.4(8) . . ?
C17B P4B C19B 96.2(8) . . ?
C18 P4B Re1 130.2(5) . . ?
C17B P4B Re1 119.1(6) . . ?
C19B P4B Re1 98.9(5) . . ?
C21A P5 C20B 79.9(10) . . ?
C21A P5 C22 105.3(10) . . ?
C20B P5 C22 108.0(8) . . ?
C21A P5 C21B 20.2(10) . . ?
C20B P5 C21B 100.0(8) . . ?
C22 P5 C21B 96.8(7) . . ?
C21A P5 C20A 99.6(13) . . ?
C20B P5 C20A 24.1(9) . . ?
C22 P5 C20A 89.4(9) . . ?
C21B P5 C20A 118.3(11) . . ?
C21A P5 Re1 125.2(9) . . ?
C20B P5 Re1 109.8(6) . . ?
C22 P5 Re1 120.4(5) . . ?
C21B P5 Re1 119.4(6) . . ?
C20A P5 Re1 108.8(9) . . ?
C15B P6 C16A 109.5(11) . . ?
C15B P6 C16B 99.6(13) . . ?
C16A P6 C16B 21.2(8) . . ?
C15B P6 C15A 25.4(10) . . ?
C16A P6 C15A 101.2(8) . . ?
C16B P6 C15A 84.8(10) . . ?
C15B P6 C14A 75.8(11) . . ?
C16A P6 C14A 101.1(7) . . ?
C16B P6 C14A 117.7(10) . . ?
C15A P6 C14A 101.0(7) . . ?
C15B P6 C14B 97.5(13) . . ?
C16A P6 C14B 76.3(10) . . ?
C16B P6 C14B 96.0(12) . . ?
C15A P6 C14B 119.7(11) . . ?
C14A P6 C14B 28.7(8) . . ?
C15B P6 Re1 127.3(10) . . ?
C16A P6 Re1 120.6(5) . . ?
C16B P6 Re1 121.3(8) . . ?
C15A P6 Re1 122.0(6) . . ?
C14A P6 Re1 107.5(5) . . ?
C14B P6 Re1 108.6(9) . . ?
F4A P7 F1 92.7(8) . . ?
F4A P7 F5C 126.5(15) . . ?
F1 P7 F5C 99.4(10) . . ?
F4A P7 F6B 67.0(14) . . ?
F1 P7 F6B 75.5(10) . . ?
F5C P7 F6B 66.2(15) . . ?
F4A P7 F5A 171.9(14) . . ?
F1 P7 F5A 80.1(11) . . ?
F5C P7 F5A 52.1(15) . . ?
F6B P7 F5A 107.3(17) . . ?
F4A P7 F3A 101.5(17) . . ?
F1 P7 F3A 74.6(14) . . ?
F5C P7 F3A 132.0(19) . . ?
F6B P7 F3A 147.3(18) . . ?
F5A P7 F3A 80(2) . . ?
F4A P7 F6C 44.1(10) . . ?
F1 P7 F6C 94.2(9) . . ?
F5C P7 F6C 82.9(14) . . ?
F6B P7 F6C 28.2(11) . . ?
F5A P7 F6C 132.2(16) . . ?
F3A P7 F6C 144.1(17) . . ?
F4A P7 F2 87.5(8) . . ?
F1 P7 F2 179.0(6) . . ?
F5C P7 F2 81.3(9) . . ?
F6B P7 F2 105.5(11) . . ?
F5A P7 F2 99.8(11) . . ?
F3A P7 F2 104.4(14) . . ?
F6C P7 F2 86.6(9) . . ?
F4A P7 F5B 153.6(14) . . ?
F1 P7 F5B 88.4(7) . . ?
F5C P7 F5B 28.1(10) . . ?
F6B P7 F5B 87.9(13) . . ?
F5A P7 F5B 24.0(12) . . ?
F3A P7 F5B 104.2(17) . . ?
F6C P7 F5B 109.5(12) . . ?
F2 P7 F5B 91.9(7) . . ?
F4A P7 F3B 110.6(14) . . ?
F1 P7 F3B 98.3(8) . . ?
F5C P7 F3B 118.7(14) . . ?
F6B P7 F3B 173.0(13) . . ?
F5A P7 F3B 74.4(14) . . ?
F3A P7 F3B 25.7(13) . . ?
F6C P7 F3B 152.4(12) . . ?
F2 P7 F3B 80.7(8) . . ?
F5B P7 F3B 95.3(11) . . ?
F4A P7 F3C 135.7(15) . . ?
F1 P7 F3C 93.2(10) . . ?
F5C P7 F3C 95.7(14) . . ?
F6B P7 F3C 156.0(16) . . ?
F5A P7 F3C 49.2(13) . . ?
F3A P7 F3C 39.2(15) . . ?
F6C P7 F3C 172.6(13) . . ?
F2 P7 F3C 86.0(10) . . ?
F5B P7 F3C 70.5(13) . . ?
F3B P7 F3C 25.2(11) . . ?
F4A P7 F4B 27.8(9) . . ?
F1 P7 F4B 90.8(6) . . ?
F5C P7 F4B 153.4(14) . . ?
F6B P7 F4B 93.2(13) . . ?
F5A P7 F4B 154.4(15) . . ?
F3A P7 F4B 74.3(15) . . ?
F6C P7 F4B 71.8(10) . . ?
F2 P7 F4B 88.9(6) . . ?
F5B P7 F4B 178.4(12) . . ?
F3B P7 F4B 83.5(12) . . ?
F3C P7 F4B 108.3(13) . . ?
F10A P8 F9B 147.7(15) . . ?
F10A P8 F12B 106.1(13) . . ?
F9B P8 F12B 83.4(12) . . ?
F10A P8 F11B 77.0(14) . . ?
F9B P8 F11B 95.7(13) . . ?
F12B P8 F11B 175.5(11) . . ?
F10A P8 F10C 30.8(11) . . ?
F9B P8 F10C 150.4(15) . . ?
F12B P8 F10C 125.8(13) . . ?
F11B P8 F10C 55.6(12) . . ?
F10A P8 F12C 77.4(14) . . ?
F9B P8 F12C 120.7(15) . . ?
F12B P8 F12C 38.1(12) . . ?
F11B P8 F12C 141.7(14) . . ?
F10C P8 F12C 88.8(14) . . ?
F10A P8 F11C 107.2(16) . . ?
F9B P8 F11C 61.2(13) . . ?
F12B P8 F11C 144.1(14) . . ?
F11B P8 F11C 34.5(13) . . ?
F10C P8 F11C 90.0(15) . . ?
F12C P8 F11C 167.6(15) . . ?
F10A P8 F9C 126.6(14) . . ?
F9B P8 F9C 83.2(13) . . ?
F12B P8 F9C 90.0(13) . . ?
F11B P8 F9C 85.5(14) . . ?
F10C P8 F9C 99.5(14) . . ?
F12C P8 F9C 87.3(15) . . ?
F11C P8 F9C 80.8(15) . . ?
F10A P8 F7A 96.9(13) . . ?
F9B P8 F7A 51.7(11) . . ?
F12B P8 F7A 89.3(10) . . ?
F11B P8 F7A 93.6(12) . . ?
F10C P8 F7A 117.1(14) . . ?
F12C P8 F7A 117.5(14) . . ?
F11C P8 F7A 73.8(14) . . ?
F9C P8 F7A 134.7(13) . . ?
F10A P8 F8A 103.5(15) . . ?
F9B P8 F8A 103.5(15) . . ?
F12B P8 F8A 105.3(12) . . ?
F11B P8 F8A 70.6(13) . . ?
F10C P8 F8A 75.3(14) . . ?
F12C P8 F8A 88.3(15) . . ?
F11C P8 F8A 79.5(16) . . ?
F9C P8 F8A 24.3(11) . . ?
F7A P8 F8A 150.2(15) . . ?
F10A P8 F7B 71.5(12) . . ?
F9B P8 F7B 78.5(12) . . ?
F12B P8 F7B 86.4(9) . . ?
F11B P8 F7B 97.7(11) . . ?
F10C P8 F7B 97.1(12) . . ?
F12C P8 F7B 100.7(13) . . ?
F11C P8 F7B 91.7(13) . . ?
F9C P8 F7B 161.7(12) . . ?
F7A P8 F7B 27.5(9) . . ?
F8A P8 F7B 168.2(12) . . ?
F10A P8 F8C 152.6(16) . . ?
F9B P8 F8C 33.3(12) . . ?
F12B P8 F8C 52.1(11) . . ?
F11B P8 F8C 125.9(14) . . ?
F10C P8 F8C 173.5(15) . . ?
F12C P8 F8C 87.8(15) . . ?
F11C P8 F8C 92.0(15) . . ?
F9C P8 F8C 74.7(14) . . ?
F7A P8 F8C 69.5(14) . . ?
F8A P8 F8C 98.9(15) . . ?
F7B P8 F8C 89.0(13) . . ?
C2 C1 P1 118.9(7) . . ?
C2 C1 H1A 107.6 . . ?
P1 C1 H1A 107.6 . . ?
C2 C1 H1B 107.6 . . ?
P1 C1 H1B 107.6 . . ?
H1A C1 H1B 107.0 . . ?
C1 C2 H2A 109.5 . . ?
C1 C2 H2B 109.5 . . ?
H2A C2 H2B 109.5 . . ?
C1 C2 H2C 109.5 . . ?
H2A C2 H2C 109.5 . . ?
H2B C2 H2C 109.5 . . ?
C4 C3 P1 116.1(7) . . ?
C4 C3 H3A 108.3 . . ?
P1 C3 H3A 108.3 . . ?
C4 C3 H3B 108.3 . . ?
P1 C3 H3B 108.3 . . ?
H3A C3 H3B 107.4 . . ?
C3 C4 H4A 109.5 . . ?
C3 C4 H4B 109.5 . . ?
H4A C4 H4B 109.5 . . ?
C3 C4 H4C 109.5 . . ?
H4A C4 H4C 109.5 . . ?
H4B C4 H4C 109.5 . . ?
C6 C5 P1 111.4(6) . . ?
C6 C5 H5A 109.3 . . ?
P1 C5 H5A 109.3 . . ?
C6 C5 H5B 109.3 . . ?
P1 C5 H5B 109.3 . . ?
H5A C5 H5B 108.0 . . ?
C5 C6 P2 111.8(6) . . ?
C5 C6 H6A 109.3 . . ?
P2 C6 H6A 109.3 . . ?
C5 C6 H6B 109.3 . . ?
P2 C6 H6B 109.3 . . ?
H6A C6 H6B 107.9 . . ?
C8 C7 P2 116.8(7) . . ?
C8 C7 H7A 108.1 . . ?
P2 C7 H7A 108.1 . . ?
C8 C7 H7B 108.1 . . ?
P2 C7 H7B 108.1 . . ?
H7A C7 H7B 107.3 . . ?
C7 C8 H8A 109.5 . . ?
C7 C8 H8B 109.5 . . ?
H8A C8 H8B 109.5 . . ?
C7 C8 H8C 109.5 . . ?
H8A C8 H8C 109.5 . . ?
H8B C8 H8C 109.5 . . ?
C10 C9 P2 117.4(7) . . ?
C10 C9 H9A 108.0 . . ?
P2 C9 H9A 108.0 . . ?
C10 C9 H9B 108.0 . . ?
P2 C9 H9B 108.0 . . ?
H9A C9 H9B 107.2 . . ?
C9 C10 H10A 109.5 . . ?
C9 C10 H10B 109.5 . . ?
H10A C10 H10B 109.5 . . ?
C9 C10 H10C 109.5 . . ?
H10A C10 H10C 109.5 . . ?
H10B C10 H10C 109.5 . . ?
P3 C11 H11A 109.5 . . ?
P3 C11 H11B 109.5 . . ?
H11A C11 H11B 109.5 . . ?
P3 C11 H11C 109.5 . . ?
H11A C11 H11C 109.5 . . ?
H11B C11 H11C 109.5 . . ?
P3 C12 H12A 109.5 . . ?
P3 C12 H12B 109.5 . . ?
H12A C12 H12B 109.5 . . ?
P3 C12 H12C 109.5 . . ?
H12A C12 H12C 109.5 . . ?
H12B C12 H12C 109.5 . . ?
C14A C13A P3 108.6(12) . . ?
C14A C13A H13A 110.0 . . ?
P3 C13A H13A 110.0 . . ?
C14A C13A H13B 110.0 . . ?
P3 C13A H13B 110.0 . . ?
H13A C13A H13B 108.3 . . ?
C13A C14A P6 109.8(10) . . ?
C13A C14A H14A 109.7 . . ?
P6 C14A H14A 109.7 . . ?
C13A C14A H14B 109.7 . . ?
P6 C14A H14B 109.7 . . ?
H14A C14A H14B 108.2 . . ?
P6 C15A H15A 109.5 . . ?
P6 C15A H15B 109.5 . . ?
H15A C15A H15B 109.5 . . ?
P6 C15A H15C 109.5 . . ?
H15A C15A H15C 109.5 . . ?
H15B C15A H15C 109.5 . . ?
P6 C16A H16A 109.5 . . ?
P6 C16A H16B 109.5 . . ?
H16A C16A H16B 109.5 . . ?
P6 C16A H16C 109.5 . . ?
H16A C16A H16C 109.5 . . ?
H16B C16A H16C 109.5 . . ?
C14B C13B P3 115(2) . . ?
C14B C13B H13C 108.6 . . ?
P3 C13B H13C 108.6 . . ?
C14B C13B H13D 108.6 . . ?
P3 C13B H13D 108.6 . . ?
H13C C13B H13D 107.6 . . ?
C13B C14B P6 106(2) . . ?
C13B C14B H14C 110.4 . . ?
P6 C14B H14C 110.4 . . ?
C13B C14B H14D 110.4 . . ?
P6 C14B H14D 110.4 . . ?
H14C C14B H14D 108.6 . . ?
P6 C15B H15D 109.5 . . ?
P6 C15B H15E 109.5 . . ?
H15D C15B H15E 109.5 . . ?
P6 C15B H15F 109.5 . . ?
H15D C15B H15F 109.5 . . ?
H15E C15B H15F 109.5 . . ?
P6 C16B H16D 109.5 . . ?
P6 C16B H16E 109.5 . . ?
H16D C16B H16E 109.5 . . ?
P6 C16B H16F 109.5 . . ?
H16D C16B H16F 109.5 . . ?
H16E C16B H16F 109.5 . . ?
P4A C17A H17A 109.5 . . ?
P4A C17A H17B 109.5 . . ?
H17A C17A H17B 109.5 . . ?
P4A C17A H17C 109.5 . . ?
H17A C17A H17C 109.5 . . ?
H17B C17A H17C 109.5 . . ?
P4B C17B H17D 109.5 . . ?
P4B C17B H17E 109.5 . . ?
H17D C17B H17E 109.5 . . ?
P4B C17B H17F 109.5 . . ?
H17D C17B H17F 109.5 . . ?
H17E C17B H17F 109.5 . . ?
P4B C18 P4A 7.9(3) . . ?
P4B C18 H18A 109.5 . . ?
P4A C18 H18A 109.5 . . ?
P4B C18 H18B 116.2 . . ?
P4A C18 H18B 109.5 . . ?
H18A C18 H18B 109.5 . . ?
P4B C18 H18C 102.5 . . ?
P4A C18 H18C 109.5 . . ?
H18A C18 H18C 109.5 . . ?
H18B C18 H18C 109.5 . . ?
P4B C18 H18D 108.6 . . ?
P4A C18 H18D 101.8 . . ?
H18A C18 H18D 57.0 . . ?
H18B C18 H18D 59.1 . . ?
H18C C18 H18D 148.7 . . ?
P4B C18 H18E 109.3 . . ?
P4A C18 H18E 108.9 . . ?
H18A C18 H18E 141.2 . . ?
H18B C18 H18E 51.2 . . ?
H18C C18 H18E 61.5 . . ?
H18D C18 H18E 109.5 . . ?
P4B C18 H18F 110.5 . . ?
P4A C18 H18F 117.3 . . ?
H18A C18 H18F 55.6 . . ?
H18B C18 H18F 133.2 . . ?
H18C C18 H18F 54.6 . . ?
H18D C18 H18F 109.5 . . ?
H18E C18 H18F 109.5 . . ?
C20A C19A P4A 107.0(17) . . ?
C20A C19A H19A 110.3 . . ?
P4A C19A H19A 110.3 . . ?
C20A C19A H19B 110.3 . . ?
P4A C19A H19B 110.3 . . ?
H19A C19A H19B 108.6 . . ?
C19A C20A P5 112.2(17) . . ?
C19A C20A H20A 109.2 . . ?
P5 C20A H20A 109.2 . . ?
C19A C20A H20B 109.2 . . ?
P5 C20A H20B 109.2 . . ?
H20A C20A H20B 107.9 . . ?
P5 C21A H21A 109.5 . . ?
P5 C21A H21B 109.5 . . ?
H21A C21A H21B 109.5 . . ?
P5 C21A H21C 109.5 . . ?
H21A C21A H21C 109.5 . . ?
H21B C21A H21C 109.5 . . ?
C20B C19B P4B 107.2(12) . . ?
C20B C19B H19C 110.3 . . ?
P4B C19B H19C 110.3 . . ?
C20B C19B H19D 110.3 . . ?
P4B C19B H19D 110.3 . . ?
H19C C19B H19D 108.5 . . ?
C19B C20B P5 107.5(12) . . ?
C19B C20B H20C 110.2 . . ?
P5 C20B H20C 110.2 . . ?
C19B C20B H20D 110.2 . . ?
P5 C20B H20D 110.2 . . ?
H20C C20B H20D 108.5 . . ?
P5 C21B H21D 109.5 . . ?
P5 C21B H21E 109.5 . . ?
H21D C21B H21E 109.5 . . ?
P5 C21B H21F 109.5 . . ?
H21D C21B H21F 109.5 . . ?
H21E C21B H21F 109.5 . . ?
P5 C22 H22A 109.5 . . ?
P5 C22 H22B 109.5 . . ?
H22A C22 H22B 109.5 . . ?
P5 C22 H22C 109.5 . . ?
H22A C22 H22C 109.5 . . ?
H22B C22 H22C 109.5 . . ?
N1 C23 C24 176.8(17) . . ?
C23 C24 H24A 109.5 . . ?
C23 C24 H24B 109.5 . . ?
H24A C24 H24B 109.5 . . ?
C23 C24 H24C 109.5 . . ?
H24A C24 H24C 109.5 . . ?
H24B C24 H24C 109.5 . . ?

loop_
_geom_bond_atom_site_label_1
_geom_bond_atom_site_label_2
_geom_bond_distance
_geom_bond_site_symmetry_2
_geom_bond_publ_flag
Re1 P4A 2.422(5) . ?
Re1 P5 2.445(2) . ?
Re1 P6 2.451(2) . ?
Re1 P3 2.460(2) . ?
Re1 P1 2.467(2) . ?
Re1 P2 2.4676(19) . ?
Re1 P4B 2.481(6) . ?
P1 C5 1.840(8) . ?
P1 C1 1.845(9) . ?
P1 C3 1.849(9) . ?
P2 C6 1.835(8) . ?
P2 C7 1.848(8) . ?
P2 C9 1.874(8) . ?
P3 C12 1.819(9) . ?
P3 C13A 1.834(19) . ?
P3 C11 1.855(10) . ?
P3 C13B 1.88(3) . ?
P4A C19A 1.72(2) . ?
P4A C17A 1.78(3) . ?
P4A C18 1.975(12) . ?
P4B C18 1.648(12) . ?
P4B C17B 1.832(19) . ?
P4B C19B 2.132(18) . ?
P5 C21A 1.77(3) . ?
P5 C20B 1.843(17) . ?
P5 C22 1.851(10) . ?
P5 C21B 1.880(19) . ?
P5 C20A 1.89(3) . ?
P6 C15B 1.76(3) . ?
P6 C16A 1.785(15) . ?
P6 C16B 1.83(3) . ?
P6 C15A 1.841(17) . ?
P6 C14A 1.855(14) . ?
P6 C14B 1.99(3) . ?
P7 F4A 1.52(2) . ?
P7 F1 1.548(6) . ?
P7 F5C 1.56(2) . ?
P7 F6B 1.56(3) . ?
P7 F5A 1.56(3) . ?
P7 F3A 1.57(3) . ?
P7 F6C 1.57(2) . ?
P7 F2 1.585(6) . ?
P7 F5B 1.606(18) . ?
P7 F3B 1.607(19) . ?
P7 F3C 1.61(2) . ?
P7 F4B 1.620(16) . ?
P8 F10A 1.53(2) . ?
P8 F9B 1.55(2) . ?
P8 F12B 1.560(18) . ?
P8 F11B 1.57(2) . ?
P8 F10C 1.57(2) . ?
P8 F12C 1.59(3) . ?
P8 F11C 1.59(3) . ?
P8 F9C 1.59(2) . ?
P8 F7A 1.60(2) . ?
P8 F8A 1.60(2) . ?
P8 F7B 1.605(16) . ?
P8 F8C 1.61(3) . ?
C1 C2 1.511(13) . ?
C1 H1A 0.9700 . ?
C1 H1B 0.9700 . ?
C2 H2A 0.9600 . ?
C2 H2B 0.9600 . ?
C2 H2C 0.9600 . ?
C3 C4 1.554(14) . ?
C3 H3A 0.9700 . ?
C3 H3B 0.9700 . ?
C4 H4A 0.9600 . ?
C4 H4B 0.9600 . ?
C4 H4C 0.9600 . ?
C5 C6 1.500(12) . ?
C5 H5A 0.9700 . ?
C5 H5B 0.9700 . ?
C6 H6A 0.9700 . ?
C6 H6B 0.9700 . ?
C7 C8 1.530(12) . ?
C7 H7A 0.9700 . ?
C7 H7B 0.9700 . ?
C8 H8A 0.9600 . ?
C8 H8B 0.9600 . ?
C8 H8C 0.9600 . ?
C9 C10 1.537(12) . ?
C9 H9A 0.9700 . ?
C9 H9B 0.9700 . ?
C10 H10A 0.9600 . ?
C10 H10B 0.9600 . ?
C10 H10C 0.9600 . ?
C11 H11A 0.9600 . ?
C11 H11B 0.9600 . ?
C11 H11C 0.9600 . ?
C12 H12A 0.9600 . ?
C12 H12B 0.9600 . ?
C12 H12C 0.9600 . ?
C13A C14A 1.58(2) . ?
C13A H13A 0.9700 . ?
C13A H13B 0.9700 . ?
C14A H14A 0.9700 . ?
C14A H14B 0.9700 . ?
C15A H15A 0.9600 . ?
C15A H15B 0.9600 . ?
C15A H15C 0.9600 . ?
C16A H16A 0.9600 . ?
C16A H16B 0.9600 . ?
C16A H16C 0.9600 . ?
C13B C14B 1.42(4) . ?
C13B H13C 0.9700 . ?
C13B H13D 0.9700 . ?
C14B H14C 0.9700 . ?
C14B H14D 0.9700 . ?
C15B H15D 0.9600 . ?
C15B H15E 0.9600 . ?
C15B H15F 0.9600 . ?
C16B H16D 0.9600 . ?
C16B H16E 0.9600 . ?
C16B H16F 0.9600 . ?
C17A H17A 0.9600 . ?
C17A H17B 0.9600 . ?
C17A H17C 0.9600 . ?
C17B H17D 0.9600 . ?
C17B H17E 0.9600 . ?
C17B H17F 0.9600 . ?
C18 H18A 0.9600 . ?
C18 H18B 0.9600 . ?
C18 H18C 0.9600 . ?
C18 H18D 0.9599 . ?
C18 H18E 0.9600 . ?
C18 H18F 0.9601 . ?
C19A C20A 1.57(3) . ?
C19A H19A 0.9700 . ?
C19A H19B 0.9700 . ?
C20A H20A 0.9700 . ?
C20A H20B 0.9700 . ?
C21A H21A 0.9600 . ?
C21A H21B 0.9600 . ?
C21A H21C 0.9600 . ?
C19B C20B 1.52(2) . ?
C19B H19C 0.9700 . ?
C19B H19D 0.9700 . ?
C20B H20C 0.9700 . ?
C20B H20D 0.9700 . ?
C21B H21D 0.9600 . ?
C21B H21E 0.9600 . ?
C21B H21F 0.9600 . ?
C22 H22A 0.9600 . ?
C22 H22B 0.9600 . ?
C22 H22C 0.9600 . ?
C23 N1 1.090(14) . ?
C23 C24 1.468(16) . ?
C24 H24A 0.9600 . ?
C24 H24B 0.9600 . ?
C24 H24C 0.9600 . ?
